data_4064188
loop_
_publ_author_name
'Berenguer, Jes\'us R.'
'D\'iez, \'Alvaro'
'Garc\'ia, Ana'
'Lalinde, Elena'
'Moreno, M. Teresa'
'S\'anchez, Sergio'
'Torroba, Javier'

_publ_section_title
;
 Remarkable Influence of the Cyclometalating Ligand on the Nuclearity and
 Properties of Heterobridged (\m-X)(\m-C\\tb CR) Platinum(II) Complexes
;
_journal_issue 6
_journal_name_full Organometallics
_journal_page_first 1646
_journal_paper_doi 10.1021/om101172p
_journal_volume 30
_journal_year 2011
_chemical_formula_sum 'C68.6 H60.6 Cl6.8 N4 O1.5 Pt4'
_chemical_formula_weight 1986.4996
_chemical_name_common ad358-1
_chemical_name_systematic
;
 ?
;
_space_group_IT_number 15
_symmetry_cell_setting monoclinic
_symmetry_space_group_name_Hall '-C 2yc'
_symmetry_space_group_name_H-M 'C 1 2/c 1'
_atom_sites_solution_hydrogens geom
_atom_sites_solution_primary direct
_atom_sites_solution_secondary difmap
_audit_conform_dict_location ftp://ftp.iucr.org/pub/cif_core.dic
_audit_conform_dict_name cif_core.dic
_audit_conform_dict_version 2.4
_audit_creation_date 2010-10-06T10:29:33-00:00
_audit_creation_method 'WinGX routine CIF_UPDATE'
_cell_angle_alpha 90
_cell_angle_beta 126.5090(10)
_cell_angle_gamma 90
_cell_formula_units_Z 16
_cell_length_a 48.7851(10)
_cell_length_b 17.6611(3)
_cell_length_c 36.0601(7)
_cell_measurement_reflns_used 43512
_cell_measurement_temperature 173.0(10)
_cell_volume 24972.4(9)
_computing_cell_refinement 'HKL Scalepack (Otwinowski & Minor 1997)'
_computing_data_collection 'Collect (Bruker AXS BV, 1997-2004)'
_computing_data_reduction 'HKL Denzo and Scalepack (Otwinowski & Minor 1997)'
_computing_structure_refinement 'SHELXL-97 (Sheldrick, 2008)'
_diffrn_ambient_temperature 173.0(10)
_diffrn_detector_area_resol_mean 9
_diffrn_measured_fraction_theta_full 0.992
_diffrn_measured_fraction_theta_max 0.992
_diffrn_measurement_device '95mm CCD camera on \k-goniostat'
_diffrn_measurement_device_type KappaCCD
_diffrn_measurement_method CCD
_diffrn_orient_matrix_type 'by Bruker AXS Collect from scalepack cell'
_diffrn_orient_matrix_UB_11 -0.0059095
_diffrn_orient_matrix_UB_12 0.0047147
_diffrn_orient_matrix_UB_13 0.0221212
_diffrn_orient_matrix_UB_21 0.0069108
_diffrn_orient_matrix_UB_22 0.0544936
_diffrn_orient_matrix_UB_23 0.0050662
_diffrn_orient_matrix_UB_31 -0.0238263
_diffrn_orient_matrix_UB_32 0.0146364
_diffrn_orient_matrix_UB_33 -0.0259878
_diffrn_radiation_monochromator graphite
_diffrn_radiation_type MoK\a
_diffrn_radiation_wavelength 0.7107
_diffrn_reflns_av_unetI/netI 0.0629
_diffrn_reflns_limit_h_max 48
_diffrn_reflns_limit_h_min -60
_diffrn_reflns_limit_k_max 21
_diffrn_reflns_limit_k_min 0
_diffrn_reflns_limit_l_max 44
_diffrn_reflns_limit_l_min 0
_diffrn_reflns_number 24412
_diffrn_reflns_theta_full 26.02
_diffrn_reflns_theta_max 26.02
_diffrn_reflns_theta_min 2.19
_exptl_absorpt_coefficient_mu 9.06
_exptl_absorpt_correction_T_max 0.1189
_exptl_absorpt_correction_T_min 0.0835
_exptl_absorpt_correction_type refdelf
_exptl_absorpt_process_details
;
        Parkin S,Moezzi B & Hope H, (1995) J. Appl. Cryst. 28, 53-56
        Linear fit to sin(theta)/lambda - 12 parameters
;
_exptl_crystal_colour orange
_exptl_crystal_density_diffrn 2.113
_exptl_crystal_density_method 'not measured'
_exptl_crystal_description needle
_exptl_crystal_F_000 12928
_exptl_crystal_size_max 0.675
_exptl_crystal_size_mid 0.125
_exptl_crystal_size_min 0.05
_platon_squeeze_details
;
platon (Spek 1995)
;
_refine_diff_density_max 1.779
_refine_diff_density_min -1.51
_refine_diff_density_rms 0.213
_refine_ls_extinction_method none
_refine_ls_goodness_of_fit_ref 1.07
_refine_ls_hydrogen_treatment constr
_refine_ls_matrix_type full
_refine_ls_number_parameters 1279
_refine_ls_number_reflns 24412
_refine_ls_number_restraints 0
_refine_ls_restrained_S_all 1.07
_refine_ls_R_factor_all 0.069
_refine_ls_R_factor_gt 0.0441
_refine_ls_shift/su_max 0.003
_refine_ls_shift/su_mean 0
_refine_ls_structure_factor_coef Fsqd
_refine_ls_weighting_details 'calc w=1/[\s^2^(Fo^2^)+(0.0565P)^2^+26.0219P] where P=(Fo^2^+2Fc^2^)/3'
_refine_ls_weighting_scheme calc
_refine_ls_wR_factor_gt 0.1022
_refine_ls_wR_factor_ref 0.1098
_reflns_number_gt 18078
_reflns_number_total 24412
_reflns_threshold_expression >2\s(I)
_cod_data_source_file om101172p_si_002.cif
_cod_data_source_block 4_1.6CHCl3_1.5CH3CH2OH
_cod_depositor_comments
;
The following automatic conversions were performed:

'_symmetry_cell_setting' value 'Monoclinic' changed to 'monoclinic'
according to /home/saulius/struct/CIF-dictionaries/cif_core.dic
dictionary named 'cif_core.dic' version 2.4.1 from 2010-06-29.

Automatic conversion script
Id: cif_fix_values 1715 2011-07-08 13:25:40Z adriana 
;
_cod_original_cell_volume 24972.4(8)
_cod_original_sg_symbol_H-M C2/c
_cod_original_formula_sum 'C68.6 H60.6 Cl6.8 N4 Pt4 O1.5'
_cod_database_code 4064188

loop_
_symmetry_equiv_pos_as_xyz
'x, y, z'
'-x, y, -z+1/2'
'x+1/2, y+1/2, z'
'-x+1/2, y+1/2, -z+1/2'
'-x, -y, -z'
'x, -y, z-1/2'
'-x+1/2, -y+1/2, -z'
'x+1/2, -y+1/2, z-1/2'

loop_
_atom_site_label
_atom_site_type_symbol
_atom_site_fract_x
_atom_site_fract_y
_atom_site_fract_z
_atom_site_U_iso_or_equiv
_atom_site_adp_type
_atom_site_occupancy
_atom_site_symmetry_multiplicity
_atom_site_calc_flag
_atom_site_refinement_flags
C1 C 0.1127(2) 0.7353(4) 0.2136(3) 0.0279(19) Uani 1 1 d .
C2 C 0.1266(2) 0.7613(5) 0.1923(3) 0.035(2) Uani 1 1 d .
H2 H 0.1288 0.7275 0.1744 0.042 Uiso 1 1 calc R
C3 C 0.1377(2) 0.8372(5) 0.1960(3) 0.041(2) Uani 1 1 d .
H3 H 0.147 0.8524 0.1809 0.049 Uiso 1 1 calc R
C4 C 0.1344(3) 0.8882(5) 0.2222(4) 0.051(3) Uani 1 1 d .
H4 H 0.1407 0.9385 0.2239 0.061 Uiso 1 1 calc R
C5 C 0.1217(2) 0.8644(5) 0.2462(3) 0.039(2) Uani 1 1 d .
C6 C 0.1192(3) 0.9130(5) 0.2759(4) 0.053(3) Uani 1 1 d .
H6 H 0.1264 0.9631 0.2795 0.063 Uiso 1 1 calc R
C7 C 0.1068(3) 0.8886(5) 0.2990(3) 0.053(3) Uani 1 1 d .
H7 H 0.1063 0.9215 0.3188 0.064 Uiso 1 1 calc R
C8 C 0.0942(2) 0.8121(5) 0.2932(3) 0.035(2) Uani 1 1 d .
C9 C 0.0801(3) 0.7824(6) 0.3142(3) 0.045(3) Uani 1 1 d .
H9 H 0.0775 0.8129 0.333 0.054 Uiso 1 1 calc R
C10 C 0.0701(2) 0.7089(5) 0.3071(3) 0.041(2) Uani 1 1 d .
H10 H 0.0609 0.6887 0.3213 0.05 Uiso 1 1 calc R
C11 C 0.0736(2) 0.6642(5) 0.2787(3) 0.035(2) Uani 1 1 d .
H11 H 0.0662 0.6143 0.2738 0.042 Uiso 1 1 calc R
C12 C 0.0972(2) 0.7652(5) 0.2643(3) 0.030(2) Uani 1 1 d .
C13 C 0.1106(2) 0.7901(4) 0.2411(3) 0.0265(19) Uani 1 1 d .
C14 C 0.0118(3) 0.3923(6) 0.1603(3) 0.048(3) Uani 1 1 d .
H14 H 0.0129 0.4443 0.1651 0.058 Uiso 1 1 calc R
C15 C -0.0208(2) 0.3570(6) 0.1319(3) 0.051(3) Uani 1 1 d .
H15 H -0.0404 0.3859 0.1192 0.061 Uiso 1 1 calc R
C16 C -0.0235(3) 0.2834(6) 0.1233(4) 0.055(3) Uani 1 1 d .
H16 H -0.0448 0.2611 0.1031 0.065 Uiso 1 1 calc R
C17 C 0.0060(3) 0.2399(6) 0.1448(3) 0.049(3) Uani 1 1 d .
C18 C 0.0072(4) 0.1596(6) 0.1405(5) 0.070(4) Uani 1 1 d .
H18 H -0.013 0.1322 0.1237 0.084 Uiso 1 1 calc R
C19 C 0.0369(4) 0.1234(6) 0.1602(4) 0.066(4) Uani 1 1 d .
H19 H 0.0365 0.072 0.1542 0.08 Uiso 1 1 calc R
C20 C 0.0696(3) 0.1603(5) 0.1906(4) 0.052(3) Uani 1 1 d .
C21 C 0.1008(3) 0.1239(6) 0.2140(4) 0.055(3) Uani 1 1 d .
H21 H 0.1017 0.0717 0.2115 0.066 Uiso 1 1 calc R
C22 C 0.1310(3) 0.1652(6) 0.2412(3) 0.051(3) Uani 1 1 d .
H22 H 0.1517 0.1399 0.2564 0.061 Uiso 1 1 calc R
C23 C 0.1310(2) 0.2444(5) 0.2466(3) 0.036(2) Uani 1 1 d .
H23 H 0.1515 0.2707 0.2641 0.043 Uiso 1 1 calc R
C24 C 0.1000(2) 0.2833(5) 0.2254(3) 0.031(2) Uani 1 1 d .
C25 C 0.0696(3) 0.2409(5) 0.1966(3) 0.036(2) Uani 1 1 d .
C26 C 0.0382(2) 0.2770(5) 0.1731(3) 0.030(2) Uani 1 1 d .
C27 C 0.1916(2) 0.6817(5) 0.2875(4) 0.047(3) Uani 1 1 d .
H27 H 0.1939 0.6595 0.2661 0.056 Uiso 1 1 calc R
C28 C 0.2028(3) 0.7579(7) 0.3022(4) 0.063(3) Uani 1 1 d .
H28 H 0.2123 0.7851 0.2902 0.075 Uiso 1 1 calc R
C29 C 0.1997(3) 0.7912(6) 0.3342(4) 0.052(3) Uani 1 1 d .
H29 H 0.2074 0.8404 0.344 0.063 Uiso 1 1 calc R
C30 C 0.1854(2) 0.7522(5) 0.3515(4) 0.049(3) Uani 1 1 d .
C31 C 0.1795(3) 0.7791(6) 0.3840(4) 0.057(3) Uani 1 1 d .
H31 H 0.1863 0.8279 0.3957 0.069 Uiso 1 1 calc R
C32 C 0.1647(3) 0.7366(6) 0.3981(3) 0.053(3) Uani 1 1 d .
H32 H 0.1612 0.7573 0.4187 0.064 Uiso 1 1 calc R
C33 C 0.1541(2) 0.6608(5) 0.3828(3) 0.041(2) Uani 1 1 d .
C34 C 0.1378(3) 0.6161(6) 0.3955(3) 0.048(3) Uani 1 1 d .
H34 H 0.1343 0.6337 0.4167 0.058 Uiso 1 1 calc R
C35 C 0.1267(3) 0.5448(6) 0.3763(3) 0.052(3) Uani 1 1 d .
H35 H 0.1152 0.5158 0.3845 0.062 Uiso 1 1 calc R
C36 C 0.1318(3) 0.5141(5) 0.3456(3) 0.043(2) Uani 1 1 d .
H36 H 0.1238 0.4659 0.3336 0.051 Uiso 1 1 calc R
C37 C 0.1495(2) 0.5572(5) 0.3328(3) 0.034(2) Uani 1 1 d .
C38 C 0.1599(2) 0.6301(5) 0.3513(3) 0.034(2) Uani 1 1 d .
C39 C 0.1746(2) 0.6749(5) 0.3358(3) 0.035(2) Uani 1 1 d .
C40 C 0.1590(3) 0.3306(5) 0.1928(4) 0.049(3) Uani 1 1 d .
H40 H 0.1781 0.3593 0.2142 0.059 Uiso 1 1 calc R
C41 C 0.1632(4) 0.2558(8) 0.1867(5) 0.075(4) Uani 1 1 d .
H41 H 0.1848 0.2343 0.2024 0.091 Uiso 1 1 calc R
C42 C 0.1340(5) 0.2135(7) 0.1562(5) 0.086(5) Uani 1 1 d .
H42 H 0.1363 0.1624 0.1524 0.103 Uiso 1 1 calc R
C43 C 0.1014(4) 0.2447(6) 0.1311(4) 0.062(4) Uani 1 1 d .
C44 C 0.0703(5) 0.2081(7) 0.0987(5) 0.078(5) Uani 1 1 d .
H44 H 0.0709 0.1566 0.0937 0.094 Uiso 1 1 calc R
C45 C 0.0400(4) 0.2430(7) 0.0745(4) 0.075(4) Uani 1 1 d .
H45 H 0.0201 0.2157 0.054 0.09 Uiso 1 1 calc R
C46 C 0.0384(3) 0.3239(6) 0.0807(4) 0.053(3) Uani 1 1 d .
C47 C 0.0090(3) 0.3638(9) 0.0574(4) 0.070(4) Uani 1 1 d .
H47 H -0.0116 0.3387 0.0369 0.083 Uiso 1 1 calc R
C48 C 0.0086(3) 0.4432(8) 0.0635(4) 0.063(3) Uani 1 1 d .
H48 H -0.0117 0.4701 0.046 0.076 Uiso 1 1 calc R
C49 C 0.0392(2) 0.4806(5) 0.0962(3) 0.040(2) Uani 1 1 d .
H49 H 0.0391 0.5321 0.1015 0.048 Uiso 1 1 calc R
C50 C 0.0694(2) 0.4415(5) 0.1205(3) 0.033(2) Uani 1 1 d .
C51 C 0.0680(3) 0.3623(5) 0.1120(3) 0.036(2) Uani 1 1 d .
C52 C 0.0995(3) 0.3221(5) 0.1374(3) 0.046(3) Uani 1 1 d .
C53 C 0.1020(2) 0.5939(4) 0.1697(3) 0.0273(19) Uani 1 1 d .
C54 C 0.1056(2) 0.5865(4) 0.1382(3) 0.030(2) Uani 1 1 d .
C55 C 0.1084(3) 0.6062(5) 0.1000(3) 0.038(2) Uani 1 1 d .
C56 C 0.0945(3) 0.5426(7) 0.0645(4) 0.0744(10) Uani 1 1 d .
H56A H 0.1075 0.4973 0.0791 0.112 Uiso 1 1 calc R
H56B H 0.0964 0.5569 0.0403 0.112 Uiso 1 1 calc R
H56C H 0.071 0.5336 0.0516 0.112 Uiso 1 1 calc R
C57 C 0.0866(3) 0.6764(7) 0.0747(4) 0.0744(10) Uani 1 1 d .
H57A H 0.0629 0.6635 0.0576 0.112 Uiso 1 1 calc R
H57B H 0.0913 0.6946 0.0539 0.112 Uiso 1 1 calc R
H57C H 0.092 0.7152 0.0968 0.112 Uiso 1 1 calc R
C58 C 0.1455(3) 0.6220(7) 0.1204(4) 0.0744(10) Uani 1 1 d .
H58A H 0.155 0.6558 0.1462 0.112 Uiso 1 1 calc R
H58B H 0.1469 0.6448 0.0974 0.112 Uiso 1 1 calc R
H58C H 0.1581 0.5753 0.1306 0.112 Uiso 1 1 calc R
C59 C 0.1384(2) 0.4144(5) 0.2747(3) 0.0286(19) Uani 1 1 d .
C60 C 0.1684(2) 0.4141(4) 0.3084(3) 0.029(2) Uani 1 1 d .
C61 C 0.2023(2) 0.3855(5) 0.3505(3) 0.047(3) Uani 1 1 d .
C62 C 0.2312(3) 0.4223(7) 0.3566(4) 0.0744(10) Uani 1 1 d .
H62A H 0.2263 0.4751 0.3493 0.112 Uiso 1 1 calc R
H62B H 0.2355 0.3995 0.3364 0.112 Uiso 1 1 calc R
H62C H 0.2509 0.4166 0.388 0.112 Uiso 1 1 calc R
C63 C 0.2070(3) 0.4134(7) 0.3964(4) 0.0744(10) Uani 1 1 d .
H63A H 0.2289 0.3976 0.423 0.112 Uiso 1 1 calc R
H63B H 0.1894 0.3917 0.3974 0.112 Uiso 1 1 calc R
H63C H 0.2055 0.4676 0.3961 0.112 Uiso 1 1 calc R
C64 C 0.2011(3) 0.3047(7) 0.3570(4) 0.0744(10) Uani 1 1 d .
H64A H 0.1958 0.278 0.3303 0.112 Uiso 1 1 calc R
H64B H 0.1837 0.2946 0.3612 0.112 Uiso 1 1 calc R
H64C H 0.2228 0.2883 0.3837 0.112 Uiso 1 1 calc R
C65 C 0.1720(2) 0.8848(5) 0.0681(3) 0.042(2) Uani 1 1 d .
H65 H 0.165 0.9155 0.082 0.051 Uiso 1 1 calc R
C66 C 0.1823(3) 0.8106(6) 0.0840(4) 0.058(3) Uani 1 1 d .
H66 H 0.1813 0.7921 0.1073 0.069 Uiso 1 1 calc R
C67 C 0.1935(3) 0.7666(6) 0.0657(4) 0.067(4) Uani 1 1 d .
H67 H 0.2012 0.718 0.0773 0.081 Uiso 1 1 calc R
C68 C 0.1937(2) 0.7928(5) 0.0289(4) 0.052(3) Uani 1 1 d .
C69 C 0.2041(3) 0.7498(6) 0.0060(5) 0.064(3) Uani 1 1 d .
H69 H 0.2113 0.7 0.0149 0.077 Uiso 1 1 calc R
C70 C 0.2037(3) 0.7810(6) -0.0294(5) 0.063(3) Uani 1 1 d .
H70 H 0.2109 0.7521 -0.0436 0.076 Uiso 1 1 calc R
C71 C 0.1922(3) 0.8570(6) -0.0447(4) 0.057(3) Uani 1 1 d .
C72 C 0.1881(3) 0.8927(7) -0.0833(5) 0.065(3) Uani 1 1 d .
H72 H 0.1931 0.8655 -0.1006 0.078 Uiso 1 1 calc R
C73 C 0.1775(3) 0.9630(6) -0.0949(4) 0.054(3) Uani 1 1 d .
H73 H 0.1756 0.9843 -0.12 0.065 Uiso 1 1 calc R
C74 C 0.1687(3) 1.0080(6) -0.0702(3) 0.046(3) Uani 1 1 d .
H74 H 0.1607 1.0572 -0.0796 0.055 Uiso 1 1 calc R
C75 C 0.1723(2) 0.9784(4) -0.0335(3) 0.030(2) Uani 1 1 d .
C76 C 0.1828(2) 0.9013(5) -0.0216(3) 0.039(2) Uani 1 1 d .
C77 C 0.1836(2) 0.8666(5) 0.0145(3) 0.041(2) Uani 1 1 d .
C78 C 0.1083(2) 1.2380(5) 0.0421(3) 0.030(2) Uani 1 1 d .
H78 H 0.1303 1.2186 0.0606 0.036 Uiso 1 1 calc R
C79 C 0.1025(3) 1.3129(5) 0.0488(3) 0.041(2) Uani 1 1 d .
H79 H 0.1206 1.3421 0.072 0.049 Uiso 1 1 calc R
C80 C 0.0709(3) 1.3425(5) 0.0216(3) 0.043(3) Uani 1 1 d .
H80 H 0.0674 1.3926 0.0259 0.052 Uiso 1 1 calc R
C81 C 0.0429(3) 1.2992(5) -0.0132(3) 0.037(2) Uani 1 1 d .
C82 C 0.0092(3) 1.3234(5) -0.0434(3) 0.043(2) Uani 1 1 d .
H82 H 0.0035 1.3717 -0.0396 0.051 Uiso 1 1 calc R
C83 C -0.0155(3) 1.2793(6) -0.0776(3) 0.046(3) Uani 1 1 d .
H83 H -0.0372 1.2993 -0.0982 0.055 Uiso 1 1 calc R
C84 C -0.0092(2) 1.2017(5) -0.0833(3) 0.034(2) Uani 1 1 d .
C85 C -0.0331(2) 1.1520(6) -0.1172(3) 0.045(2) Uani 1 1 d .
H85 H -0.0556 1.1674 -0.1381 0.054 Uiso 1 1 calc R
C86 C -0.0240(3) 1.0819(5) -0.1201(4) 0.054(3) Uani 1 1 d .
H86 H -0.0404 1.0496 -0.1431 0.064 Uiso 1 1 calc R
C87 C 0.0093(2) 1.0562(5) -0.0898(3) 0.043(2) Uani 1 1 d .
H87 H 0.0145 1.0076 -0.0937 0.051 Uiso 1 1 calc R
C88 C 0.0348(2) 1.1002(5) -0.0542(3) 0.030(2) Uani 1 1 d .
C89 C 0.0247(2) 1.1743(4) -0.0516(3) 0.031(2) Uani 1 1 d .
C90 C 0.0503(2) 1.2238(4) -0.0176(3) 0.028(2) Uani 1 1 d .
C91 C 0.0261(2) 1.2012(5) -0.1444(3) 0.031(2) Uani 1 1 d .
H91 H 0.0251 1.1506 -0.1524 0.037 Uiso 1 1 calc R
C92 C -0.0029(2) 1.2454(6) -0.1697(3) 0.044(2) Uani 1 1 d .
H92 H -0.023 1.2244 -0.1949 0.053 Uiso 1 1 calc R
C93 C -0.0027(3) 1.3189(6) -0.1585(3) 0.049(3) Uani 1 1 d .
H93 H -0.0225 1.3477 -0.1745 0.059 Uiso 1 1 calc R
C94 C 0.0281(3) 1.3494(5) -0.1223(3) 0.043(3) Uani 1 1 d .
C95 C 0.0339(3) 1.4284(5) -0.1029(4) 0.055(3) Uani 1 1 d .
H95 H 0.0153 1.4608 -0.1163 0.065 Uiso 1 1 calc R
C96 C 0.0641(3) 1.4540(5) -0.0679(4) 0.049(3) Uani 1 1 d .
H96 H 0.0663 1.5039 -0.0582 0.059 Uiso 1 1 calc R
C97 C 0.0930(2) 1.4063(5) -0.0452(3) 0.036(2) Uani 1 1 d .
C98 C 0.1256(3) 1.4298(6) -0.0065(4) 0.051(3) Uani 1 1 d .
H98 H 0.1288 1.4796 0.0036 0.062 Uiso 1 1 calc R
C99 C 0.1526(3) 1.3805(5) 0.0163(3) 0.043(2) Uani 1 1 d .
H99 H 0.1738 1.3975 0.0413 0.051 Uiso 1 1 calc R
C100 C 0.1485(2) 1.3040(5) 0.0020(3) 0.036(2) Uani 1 1 d .
H100 H 0.1669 1.271 0.0184 0.043 Uiso 1 1 calc R
C101 C 0.1171(2) 1.2774(4) -0.0363(3) 0.0252(18) Uani 1 1 d .
C102 C 0.0896(2) 1.3300(4) -0.0592(3) 0.0270(19) Uani 1 1 d .
C103 C 0.0573(2) 1.3039(4) -0.0971(3) 0.0276(19) Uani 1 1 d .
C104 C 0.0907(3) 0.9292(5) -0.1600(3) 0.049(3) Uani 1 1 d .
H104 H 0.085 0.9802 -0.1635 0.059 Uiso 1 1 calc R
C105 C 0.0930(3) 0.8965(6) -0.1932(4) 0.057(3) Uani 1 1 d .
H105 H 0.0888 0.9244 -0.2181 0.068 Uiso 1 1 calc R
C106 C 0.1019(3) 0.8214(6) -0.1876(4) 0.056(3) Uani 1 1 d .
H106 H 0.1042 0.7978 -0.2087 0.067 Uiso 1 1 calc R
C107 C 0.1076(2) 0.7800(5) -0.1508(3) 0.042(2) Uani 1 1 d .
C108 C 0.1163(3) 0.7023(5) -0.1418(4) 0.054(3) Uani 1 1 d .
H108 H 0.1194 0.6748 -0.161 0.065 Uiso 1 1 calc R
C109 C 0.1201(3) 0.6676(5) -0.1056(4) 0.053(3) Uani 1 1 d .
H109 H 0.1263 0.6168 -0.1003 0.063 Uiso 1 1 calc R
C110 C 0.1151(2) 0.7055(5) -0.0746(3) 0.044(2) Uani 1 1 d .
C111 C 0.1172(3) 0.6717(5) -0.0385(4) 0.045(3) Uani 1 1 d .
H111 H 0.1225 0.6204 -0.0324 0.054 Uiso 1 1 calc R
C112 C 0.1116(3) 0.7135(5) -0.0114(3) 0.044(3) Uani 1 1 d .
H112 H 0.1134 0.6899 0.0131 0.053 Uiso 1 1 calc R
C113 C 0.1034(2) 0.7894(5) -0.0194(3) 0.034(2) Uani 1 1 d .
H113 H 0.0995 0.8151 -0.0004 0.04 Uiso 1 1 calc R
C114 C 0.10078(19) 0.8278(4) -0.0538(3) 0.0243(18) Uani 1 1 d .
C115 C 0.1073(2) 0.7835(4) -0.0816(3) 0.0278(19) Uani 1 1 d .
C116 C 0.1039(2) 0.8203(4) -0.1190(3) 0.029(2) Uani 1 1 d .
C117 C 0.1496(2) 1.1365(5) -0.0223(3) 0.0289(19) Uani 1 1 d .
C118 C 0.1809(2) 1.1294(5) 0.0056(3) 0.036(2) Uani 1 1 d .
C119 C 0.2178(2) 1.1468(5) 0.0378(3) 0.042(2) Uani 1 1 d .
C120 C 0.2265(3) 1.2209(7) 0.0257(4) 0.0744(10) Uani 1 1 d .
H12A H 0.2198 1.2183 -0.0052 0.112 Uiso 1 1 calc R
H12B H 0.2506 1.2297 0.0467 0.112 Uiso 1 1 calc R
H12C H 0.2145 1.2615 0.028 0.112 Uiso 1 1 calc R
C121 C 0.2280(3) 1.1525(7) 0.0874(4) 0.0744(10) Uani 1 1 d .
H12D H 0.2197 1.1994 0.0909 0.112 Uiso 1 1 calc R
H12E H 0.2523 1.1506 0.1093 0.112 Uiso 1 1 calc R
H12F H 0.2181 1.111 0.0929 0.112 Uiso 1 1 calc R
C122 C 0.2408(3) 1.0834(7) 0.0376(4) 0.0744(10) Uani 1 1 d .
H12G H 0.2346 1.0347 0.0423 0.112 Uiso 1 1 calc R
H12H H 0.2643 1.0933 0.0619 0.112 Uiso 1 1 calc R
H12I H 0.2373 1.0838 0.0084 0.112 Uiso 1 1 calc R
C123 C 0.0824(2) 0.9627(4) -0.0291(3) 0.0219(17) Uani 1 1 d .
C124 C 0.0752(2) 0.9642(4) -0.0017(3) 0.0289(19) Uani 1 1 d .
C125 C 0.0652(2) 0.9355(5) 0.0287(3) 0.036(2) Uani 1 1 d .
C126 C 0.0375(3) 0.8746(7) 0.0002(4) 0.0744(10) Uani 1 1 d .
H12J H 0.0194 0.8954 -0.0291 0.112 Uiso 1 1 calc R
H12K H 0.0285 0.8588 0.0165 0.112 Uiso 1 1 calc R
H12L H 0.0473 0.8319 -0.0044 0.112 Uiso 1 1 calc R
C127 C 0.0963(3) 0.9016(7) 0.0729(4) 0.0744(10) Uani 1 1 d .
H12M H 0.1068 0.865 0.0653 0.112 Uiso 1 1 calc R
H12N H 0.0893 0.8774 0.0899 0.112 Uiso 1 1 calc R
H12O H 0.1123 0.9411 0.0914 0.112 Uiso 1 1 calc R
C128 C 0.0491(3) 0.9979(7) 0.0401(4) 0.0744(10) Uani 1 1 d .
H12P H 0.0646 1.0398 0.0546 0.112 Uiso 1 1 calc R
H12Q H 0.0445 0.9779 0.0607 0.112 Uiso 1 1 calc R
H12R H 0.0281 1.0147 0.0122 0.112 Uiso 1 1 calc R
N1 N 0.08725(17) 0.6901(4) 0.2580(2) 0.0252(16) Uani 1 1 d .
N2 N 0.04038(18) 0.3535(4) 0.1800(2) 0.0303(17) Uani 1 1 d .
N3 N 0.17798(18) 0.6424(4) 0.3045(2) 0.0364(18) Uani 1 1 d .
N4 N 0.1284(2) 0.3636(4) 0.1692(3) 0.0393(19) Uani 1 1 d .
N5 N 0.17201(18) 0.9124(4) 0.0343(3) 0.0363(18) Uani 1 1 d .
N6 N 0.08281(18) 1.1936(4) 0.0096(2) 0.0271(16) Uani 1 1 d .
N7 N 0.05576(16) 1.2298(4) -0.1085(2) 0.0233(15) Uani 1 1 d .
N8 N 0.09597(18) 0.8945(4) -0.1243(2) 0.0318(17) Uani 1 1 d .
Pt1 Pt 0.095010(8) 0.634111(17) 0.213901(10) 0.02369(8) Uani 1 1 d .
Pt2 Pt 0.090419(8) 0.392187(17) 0.225941(10) 0.02364(8) Uani 1 1 d .
Pt3 Pt 0.161015(9) 0.530773(19) 0.290121(11) 0.03027(9) Uani 1 1 d .
Pt4 Pt 0.116468(9) 0.476965(18) 0.168945(11) 0.02841(9) Uani 1 1 d .
Pt5 Pt 0.161156(9) 1.022154(18) 0.007239(11) 0.02917(9) Uani 1 1 d .
Pt6 Pt 0.084191(8) 1.081278(17) -0.005433(11) 0.02576(8) Uani 1 1 d .
Pt7 Pt 0.103012(8) 1.175012(17) -0.064951(10) 0.02359(8) Uani 1 1 d .
Pt8 Pt 0.090751(8) 0.935450(17) -0.074431(10) 0.02321(8) Uani 1 1 d .
Cl1 Cl 0.06902(5) 0.52034(11) 0.21777(7) 0.0321(5) Uani 1 1 d .
Cl2 Cl 0.17528(6) 0.51099(14) 0.23500(8) 0.0436(6) Uani 1 1 d .
Cl3 Cl 0.14560(6) 1.06755(12) 0.05730(8) 0.0383(5) Uani 1 1 d .
Cl4 Cl 0.07874(6) 1.05993(11) -0.10948(7) 0.0318(5) Uani 1 1 d .

loop_
_atom_site_aniso_label
_atom_site_aniso_U_11
_atom_site_aniso_U_22
_atom_site_aniso_U_33
_atom_site_aniso_U_23
_atom_site_aniso_U_13
_atom_site_aniso_U_12
C1 0.032(5) 0.029(5) 0.020(4) 0.005(3) 0.014(4) 0.007(4)
C2 0.037(6) 0.035(5) 0.018(4) -0.006(4) 0.008(4) -0.009(4)
C3 0.046(6) 0.037(5) 0.045(6) 0.008(4) 0.029(5) -0.008(4)
C4 0.057(7) 0.025(5) 0.057(7) -0.002(5) 0.026(6) -0.005(5)
C5 0.046(6) 0.024(5) 0.035(5) 0.000(4) 0.018(5) -0.004(4)
C6 0.076(8) 0.014(5) 0.069(7) -0.009(5) 0.043(7) 0.002(5)
C7 0.089(9) 0.029(5) 0.047(6) -0.017(5) 0.043(7) 0.003(5)
C8 0.038(6) 0.025(5) 0.036(5) -0.007(4) 0.019(5) -0.004(4)
C9 0.053(7) 0.054(7) 0.040(5) -0.007(5) 0.034(5) 0.012(5)
C10 0.044(6) 0.045(6) 0.046(6) -0.009(5) 0.033(5) 0.002(5)
C11 0.034(6) 0.037(5) 0.039(5) -0.003(4) 0.025(5) -0.002(4)
C12 0.023(5) 0.037(5) 0.018(4) -0.002(4) 0.005(4) 0.005(4)
C13 0.025(5) 0.024(4) 0.021(4) -0.005(3) 0.009(4) 0.001(3)
C14 0.044(7) 0.040(6) 0.052(6) 0.006(5) 0.023(5) -0.004(5)
C15 0.022(6) 0.049(7) 0.053(6) -0.001(5) 0.006(5) -0.012(5)
C16 0.040(7) 0.056(7) 0.052(6) -0.003(5) 0.019(6) -0.015(5)
C17 0.064(8) 0.041(6) 0.051(6) -0.005(5) 0.039(6) -0.015(5)
C18 0.098(11) 0.040(7) 0.099(10) -0.030(7) 0.073(10) -0.032(7)
C19 0.091(11) 0.023(6) 0.078(8) -0.023(5) 0.046(8) -0.021(6)
C20 0.084(9) 0.032(6) 0.049(6) 0.005(5) 0.045(7) 0.007(6)
C21 0.087(10) 0.037(6) 0.062(7) -0.003(5) 0.056(7) 0.004(6)
C22 0.063(8) 0.053(7) 0.041(6) 0.005(5) 0.034(6) 0.026(6)
C23 0.047(6) 0.037(5) 0.032(5) 0.003(4) 0.029(5) 0.005(4)
C24 0.038(6) 0.036(5) 0.022(4) 0.006(4) 0.021(4) 0.003(4)
C25 0.054(7) 0.024(5) 0.042(5) -0.006(4) 0.035(5) -0.006(4)
C26 0.039(6) 0.029(5) 0.030(5) -0.007(4) 0.026(4) -0.009(4)
C27 0.031(6) 0.045(6) 0.056(6) 0.006(5) 0.022(5) 0.003(5)
C28 0.028(6) 0.072(8) 0.063(7) 0.022(6) 0.013(6) -0.015(5)
C29 0.037(7) 0.039(6) 0.058(7) -0.006(5) 0.016(6) -0.002(5)
C30 0.021(5) 0.035(6) 0.055(6) 0.011(5) 0.003(5) 0.010(4)
C31 0.027(6) 0.047(7) 0.068(7) -0.029(6) 0.012(6) -0.001(5)
C32 0.038(7) 0.053(7) 0.045(6) -0.020(5) 0.011(5) 0.005(5)
C33 0.026(5) 0.045(6) 0.026(5) -0.005(4) 0.001(4) 0.009(4)
C34 0.049(7) 0.050(6) 0.036(5) 0.001(5) 0.020(5) 0.012(5)
C35 0.077(9) 0.048(6) 0.046(6) 0.008(5) 0.044(6) 0.014(6)
C36 0.047(7) 0.038(6) 0.049(6) 0.001(5) 0.031(5) 0.000(5)
C37 0.024(5) 0.032(5) 0.021(4) 0.000(4) 0.001(4) 0.003(4)
C38 0.026(5) 0.029(5) 0.035(5) -0.007(4) 0.012(4) 0.002(4)
C39 0.023(5) 0.032(5) 0.027(5) -0.009(4) 0.003(4) -0.004(4)
C40 0.059(8) 0.044(6) 0.061(7) 0.006(5) 0.045(6) 0.018(5)
C41 0.102(12) 0.074(9) 0.086(10) 0.019(8) 0.076(10) 0.041(8)
C42 0.181(18) 0.037(7) 0.086(10) 0.030(7) 0.105(12) 0.043(9)
C43 0.125(12) 0.033(6) 0.054(7) -0.011(5) 0.067(8) -0.005(7)
C44 0.163(16) 0.044(7) 0.072(9) -0.015(7) 0.094(11) -0.022(9)
C45 0.122(13) 0.066(9) 0.054(8) -0.030(7) 0.061(9) -0.045(9)
C46 0.072(9) 0.048(7) 0.042(6) -0.013(5) 0.037(6) -0.027(6)
C47 0.049(8) 0.125(12) 0.031(6) -0.032(7) 0.022(6) -0.056(8)
C48 0.036(7) 0.106(10) 0.036(6) -0.015(6) 0.014(5) -0.020(6)
C49 0.038(6) 0.046(6) 0.036(5) -0.013(4) 0.022(5) -0.009(5)
C50 0.037(6) 0.040(5) 0.019(4) -0.007(4) 0.016(4) -0.010(4)
C51 0.057(7) 0.037(5) 0.033(5) -0.010(4) 0.036(5) -0.015(5)
C52 0.067(8) 0.037(6) 0.047(6) -0.001(5) 0.042(6) -0.001(5)
C53 0.039(6) 0.020(4) 0.029(4) 0.000(3) 0.023(4) 0.006(4)
C54 0.031(5) 0.023(4) 0.032(5) -0.013(4) 0.015(4) -0.008(4)
C55 0.061(7) 0.037(5) 0.033(5) -0.001(4) 0.038(5) 0.000(5)
C56 0.062(3) 0.080(3) 0.068(2) 0.005(2) 0.031(2) -0.004(2)
C57 0.062(3) 0.080(3) 0.068(2) 0.005(2) 0.031(2) -0.004(2)
C58 0.062(3) 0.080(3) 0.068(2) 0.005(2) 0.031(2) -0.004(2)
C59 0.014(5) 0.038(5) 0.029(4) -0.001(4) 0.010(4) -0.002(4)
C60 0.031(5) 0.019(4) 0.030(5) -0.006(3) 0.015(4) -0.002(4)
C61 0.027(6) 0.034(5) 0.055(6) 0.005(5) 0.010(5) 0.003(4)
C62 0.062(3) 0.080(3) 0.068(2) 0.005(2) 0.031(2) -0.004(2)
C63 0.062(3) 0.080(3) 0.068(2) 0.005(2) 0.031(2) -0.004(2)
C64 0.062(3) 0.080(3) 0.068(2) 0.005(2) 0.031(2) -0.004(2)
C65 0.022(5) 0.051(6) 0.035(5) 0.017(5) 0.007(4) -0.004(4)
C66 0.044(7) 0.044(7) 0.055(7) 0.014(6) 0.013(6) 0.001(5)
C67 0.055(8) 0.034(6) 0.064(8) 0.014(6) 0.009(6) -0.006(5)
C68 0.029(6) 0.026(5) 0.081(8) -0.001(5) 0.023(6) 0.001(4)
C69 0.051(8) 0.023(6) 0.112(10) -0.013(6) 0.045(8) -0.002(5)
C70 0.048(7) 0.039(6) 0.102(10) -0.017(6) 0.044(7) -0.007(5)
C71 0.038(7) 0.052(7) 0.076(8) -0.022(6) 0.031(6) -0.011(5)
C72 0.067(9) 0.058(8) 0.091(10) -0.033(7) 0.057(8) -0.013(6)
C73 0.057(8) 0.068(8) 0.056(7) -0.021(6) 0.044(6) -0.016(6)
C74 0.038(6) 0.049(6) 0.051(6) -0.011(5) 0.027(5) 0.004(5)
C75 0.025(5) 0.026(5) 0.039(5) 0.007(4) 0.020(4) 0.007(4)
C76 0.021(5) 0.043(6) 0.048(6) -0.014(5) 0.018(5) -0.007(4)
C77 0.009(5) 0.036(5) 0.051(6) -0.013(5) 0.003(4) -0.006(4)
C78 0.027(5) 0.032(5) 0.026(4) -0.004(4) 0.013(4) -0.004(4)
C79 0.072(8) 0.022(5) 0.037(5) -0.011(4) 0.037(6) -0.013(5)
C80 0.068(8) 0.035(5) 0.037(5) 0.001(4) 0.037(6) 0.005(5)
C81 0.055(7) 0.032(5) 0.037(5) 0.002(4) 0.034(5) 0.002(5)
C82 0.062(8) 0.038(6) 0.048(6) 0.001(5) 0.044(6) 0.013(5)
C83 0.043(7) 0.056(7) 0.047(6) 0.008(5) 0.031(5) 0.019(5)
C84 0.029(5) 0.038(5) 0.040(5) 0.004(4) 0.024(5) 0.011(4)
C85 0.025(6) 0.063(7) 0.038(5) 0.003(5) 0.014(5) 0.008(5)
C86 0.037(6) 0.035(6) 0.059(7) -0.003(5) 0.012(5) 0.005(5)
C87 0.026(5) 0.026(5) 0.057(6) -0.005(4) 0.014(5) 0.002(4)
C88 0.019(5) 0.031(5) 0.036(5) 0.005(4) 0.014(4) -0.003(4)
C89 0.049(6) 0.027(5) 0.032(5) -0.003(4) 0.033(5) 0.000(4)
C90 0.054(6) 0.021(4) 0.042(5) -0.008(4) 0.046(5) -0.008(4)
C91 0.035(6) 0.036(5) 0.026(4) 0.000(4) 0.020(4) 0.006(4)
C92 0.026(6) 0.058(7) 0.040(5) 0.003(5) 0.015(5) 0.009(5)
C93 0.049(7) 0.050(7) 0.047(6) 0.008(5) 0.028(6) 0.022(5)
C94 0.062(8) 0.040(6) 0.043(6) 0.009(5) 0.040(6) 0.018(5)
C95 0.080(9) 0.041(6) 0.056(7) 0.020(5) 0.048(7) 0.034(6)
C96 0.067(8) 0.032(6) 0.044(6) -0.006(5) 0.031(6) 0.004(5)
C97 0.044(6) 0.027(5) 0.041(5) 0.005(4) 0.029(5) 0.003(4)
C98 0.061(8) 0.042(6) 0.059(7) -0.007(5) 0.040(6) -0.007(6)
C99 0.041(6) 0.041(6) 0.043(6) -0.007(5) 0.023(5) -0.015(5)
C100 0.027(5) 0.041(5) 0.039(5) 0.000(4) 0.020(4) -0.009(4)
C101 0.029(5) 0.021(4) 0.029(4) 0.007(3) 0.019(4) 0.005(4)
C102 0.031(5) 0.025(5) 0.031(4) 0.005(4) 0.021(4) 0.005(4)
C103 0.038(6) 0.026(5) 0.034(5) 0.007(4) 0.030(4) 0.009(4)
C104 0.081(9) 0.026(5) 0.054(6) 0.000(5) 0.047(6) -0.006(5)
C105 0.105(10) 0.041(6) 0.058(7) -0.004(5) 0.067(8) -0.005(6)
C106 0.070(8) 0.061(7) 0.054(7) -0.016(6) 0.047(7) -0.010(6)
C107 0.042(6) 0.037(6) 0.049(6) -0.007(5) 0.028(5) -0.003(4)
C108 0.083(9) 0.040(6) 0.057(7) -0.010(5) 0.051(7) 0.014(6)
C109 0.061(8) 0.024(5) 0.077(8) -0.016(5) 0.043(7) 0.001(5)
C110 0.041(6) 0.023(5) 0.051(6) -0.002(4) 0.018(5) 0.002(4)
C111 0.053(7) 0.027(5) 0.059(7) 0.006(5) 0.036(6) 0.005(4)
C112 0.055(7) 0.031(5) 0.047(6) 0.013(4) 0.030(5) 0.000(5)
C113 0.035(6) 0.033(5) 0.036(5) 0.000(4) 0.023(4) 0.004(4)
C114 0.011(4) 0.030(5) 0.029(4) 0.001(4) 0.011(4) -0.001(3)
C115 0.014(4) 0.020(4) 0.040(5) -0.006(4) 0.010(4) -0.001(3)
C116 0.037(5) 0.023(5) 0.033(5) -0.005(4) 0.024(4) -0.007(4)
C117 0.020(5) 0.037(5) 0.022(4) -0.004(4) 0.008(4) -0.003(4)
C118 0.035(6) 0.025(5) 0.040(5) 0.005(4) 0.018(5) 0.000(4)
C119 0.029(6) 0.035(5) 0.050(6) 0.002(4) 0.017(5) 0.001(4)
C120 0.062(3) 0.080(3) 0.068(2) 0.005(2) 0.031(2) -0.004(2)
C121 0.062(3) 0.080(3) 0.068(2) 0.005(2) 0.031(2) -0.004(2)
C122 0.062(3) 0.080(3) 0.068(2) 0.005(2) 0.031(2) -0.004(2)
C123 0.020(5) 0.023(4) 0.021(4) 0.002(3) 0.011(4) 0.006(3)
C124 0.024(5) 0.029(5) 0.030(5) -0.002(4) 0.014(4) -0.005(4)
C125 0.046(6) 0.034(5) 0.038(5) -0.003(4) 0.029(5) -0.009(4)
C126 0.062(3) 0.080(3) 0.068(2) 0.005(2) 0.031(2) -0.004(2)
C127 0.062(3) 0.080(3) 0.068(2) 0.005(2) 0.031(2) -0.004(2)
C128 0.062(3) 0.080(3) 0.068(2) 0.005(2) 0.031(2) -0.004(2)
N1 0.033(4) 0.025(4) 0.018(3) 0.003(3) 0.016(3) 0.012(3)
N2 0.028(4) 0.035(4) 0.028(4) 0.002(3) 0.016(3) -0.007(3)
N3 0.028(5) 0.038(4) 0.033(4) 0.008(3) 0.012(4) 0.004(3)
N4 0.059(6) 0.036(4) 0.040(4) 0.006(4) 0.039(5) 0.007(4)
N5 0.025(4) 0.025(4) 0.043(4) -0.004(3) 0.012(4) -0.007(3)
N6 0.034(5) 0.025(4) 0.032(4) -0.003(3) 0.025(4) 0.002(3)
N7 0.012(4) 0.040(4) 0.019(3) 0.001(3) 0.009(3) 0.001(3)
N8 0.040(5) 0.028(4) 0.028(4) -0.006(3) 0.021(4) -0.007(3)
Pt1 0.02474(19) 0.02457(17) 0.02130(15) -0.00315(13) 0.01345(14) 0.00044(13)
Pt2 0.02501(19) 0.02410(17) 0.02236(16) -0.00182(13) 0.01440(14) -0.00171(13)
Pt3 0.0267(2) 0.03365(19) 0.02665(17) -0.00266(14) 0.01384(15) -0.00428(15)
Pt4 0.0331(2) 0.02771(18) 0.02871(17) -0.00318(14) 0.02074(16) 0.00030(14)
Pt5 0.02372(19) 0.02704(18) 0.03126(18) 0.00178(14) 0.01338(15) 0.00199(14)
Pt6 0.02656(19) 0.02430(17) 0.02852(17) -0.00307(13) 0.01752(15) -0.00099(13)
Pt7 0.02202(18) 0.02550(17) 0.02287(16) 0.00334(13) 0.01313(14) 0.00241(13)
Pt8 0.02442(19) 0.02090(17) 0.02552(16) -0.00139(13) 0.01551(14) -0.00101(13)
Cl1 0.0273(12) 0.0287(11) 0.0404(12) -0.0031(9) 0.0202(10) -0.0004(9)
Cl2 0.0349(14) 0.0627(16) 0.0355(12) -0.0039(11) 0.0222(11) -0.0017(11)
Cl3 0.0323(13) 0.0397(13) 0.0374(12) -0.0017(10) 0.0177(11) 0.0000(10)
Cl4 0.0347(13) 0.0267(11) 0.0252(10) 0.0010(8) 0.0130(10) 0.0024(9)

loop_
_atom_type_symbol
_atom_type_description
_atom_type_scat_dispersion_real
_atom_type_scat_dispersion_imag
_atom_type_scat_source
C C 0.0033 0.0016 'International Tables Vol C Tables 4.2.6.8 and 6.1.1.4'
H H 0 0 'International Tables Vol C Tables 4.2.6.8 and 6.1.1.4'
N N 0.0061 0.0033 'International Tables Vol C Tables 4.2.6.8 and 6.1.1.4'
Pt Pt -1.7033 8.3905 'International Tables Vol C Tables 4.2.6.8 and 6.1.1.4'
Cl Cl 0.1484 0.1585 'International Tables Vol C Tables 4.2.6.8 and 6.1.1.4'

loop_
_geom_angle_atom_site_label_1
_geom_angle_atom_site_label_2
_geom_angle_atom_site_label_3
_geom_angle
C2 C1 C13 115.1(7)
C2 C1 Pt1 131.8(6)
C13 C1 Pt1 113.1(6)
C1 C2 C3 123.4(8)
C1 C2 H2 118.3
C3 C2 H2 118.3
C4 C3 C2 119.0(9)
C4 C3 H3 120.5
C2 C3 H3 120.5
C3 C4 C5 120.2(9)
C3 C4 H4 119.9
C5 C4 H4 119.9
C13 C5 C4 118.8(8)
C13 C5 C6 117.9(9)
C4 C5 C6 123.2(9)
C7 C6 C5 122.2(9)
C7 C6 H6 118.9
C5 C6 H6 118.9
C6 C7 C8 120.8(8)
C6 C7 H7 119.6
C8 C7 H7 119.6
C9 C8 C12 118.8(8)
C9 C8 C7 125.1(8)
C12 C8 C7 116.1(8)
C10 C9 C8 119.8(8)
C10 C9 H9 120.1
C8 C9 H9 120.1
C9 C10 C11 119.7(9)
C9 C10 H10 120.2
C11 C10 H10 120.2
N1 C11 C10 122.7(8)
N1 C11 H11 118.7
C10 C11 H11 118.7
N1 C12 C8 120.6(8)
N1 C12 C13 116.4(7)
C8 C12 C13 123.1(8)
C5 C13 C12 119.9(8)
C5 C13 C1 123.3(8)
C12 C13 C1 116.8(7)
N2 C14 C15 122.1(9)
N2 C14 H14 119
C15 C14 H14 119
C16 C15 C14 120.6(10)
C16 C15 H15 119.7
C14 C15 H15 119.7
C15 C16 C17 119.2(10)
C15 C16 H16 120.4
C17 C16 H16 120.4
C16 C17 C26 118.5(9)
C16 C17 C18 125.6(11)
C26 C17 C18 115.9(11)
C19 C18 C17 121.1(11)
C19 C18 H18 119.4
C17 C18 H18 119.4
C18 C19 C20 123.0(10)
C18 C19 H19 118.5
C20 C19 H19 118.5
C21 C20 C25 117.9(11)
C21 C20 C19 124.7(10)
C25 C20 C19 117.4(10)
C20 C21 C22 120.2(10)
C20 C21 H21 119.9
C22 C21 H21 119.9
C21 C22 C23 122.0(10)
C21 C22 H22 119
C23 C22 H22 119
C24 C23 C22 119.9(9)
C24 C23 H23 120.1
C22 C23 H23 120.1
C23 C24 C25 117.3(8)
C23 C24 Pt2 130.9(7)
C25 C24 Pt2 111.7(6)
C26 C25 C24 119.9(8)
C26 C25 C20 117.5(9)
C24 C25 C20 122.6(9)
N2 C26 C25 113.9(8)
N2 C26 C17 121.4(8)
C25 C26 C17 124.8(8)
N3 C27 C28 120.3(10)
N3 C27 H27 119.8
C28 C27 H27 119.8
C29 C28 C27 120.1(10)
C29 C28 H28 120
C27 C28 H28 120
C30 C29 C28 120.5(10)
C30 C29 H29 119.8
C28 C29 H29 119.8
C29 C30 C31 127.4(10)
C29 C30 C39 117.5(10)
C31 C30 C39 115.1(10)
C32 C31 C30 122.5(10)
C32 C31 H31 118.7
C30 C31 H31 118.7
C31 C32 C33 122.6(10)
C31 C32 H32 118.7
C33 C32 H32 118.7
C34 C33 C32 124.0(10)
C34 C33 C38 118.3(9)
C32 C33 C38 117.6(10)
C33 C34 C35 119.1(9)
C33 C34 H34 120.5
C35 C34 H34 120.5
C36 C35 C34 123.7(10)
C36 C35 H35 118.2
C34 C35 H35 118.2
C35 C36 C37 119.1(9)
C35 C36 H36 120.5
C37 C36 H36 120.5
C38 C37 C36 117.3(8)
C38 C37 Pt3 113.3(7)
C36 C37 Pt3 129.4(7)
C39 C38 C37 117.5(8)
C39 C38 C33 119.9(8)
C37 C38 C33 122.5(9)
N3 C39 C38 116.1(7)
N3 C39 C30 121.6(9)
C38 C39 C30 122.2(9)
N4 C40 C41 122.4(12)
N4 C40 H40 118.8
C41 C40 H40 118.8
C40 C41 C42 117.4(12)
C40 C41 H41 121.3
C42 C41 H41 121.3
C41 C42 C43 122.6(11)
C41 C42 H42 118.7
C43 C42 H42 118.7
C42 C43 C52 116.3(12)
C42 C43 C44 127.4(12)
C52 C43 C44 116.2(13)
C45 C44 C43 123.8(12)
C45 C44 H44 118.1
C43 C44 H44 118.1
C44 C45 C46 119.4(13)
C44 C45 H45 120.3
C46 C45 H45 120.3
C47 C46 C51 117.6(10)
C47 C46 C45 123.4(12)
C51 C46 C45 119.0(12)
C46 C47 C48 121.6(10)
C46 C47 H47 119.2
C48 C47 H47 119.2
C49 C48 C47 119.4(11)
C49 C48 H48 120.3
C47 C48 H48 120.3
C50 C49 C48 120.2(10)
C50 C49 H49 119.9
C48 C49 H49 119.9
C49 C50 C51 117.5(8)
C49 C50 Pt4 130.1(7)
C51 C50 Pt4 112.4(7)
C46 C51 C52 119.3(9)
C46 C51 C50 123.6(10)
C52 C51 C50 117.1(9)
N4 C52 C43 121.1(11)
N4 C52 C51 116.5(8)
C43 C52 C51 122.3(11)
C54 C53 Pt1 164.5(7)
C54 C53 Pt4 70.9(5)
Pt1 C53 Pt4 124.5(4)
C53 C54 C55 160.5(8)
C53 C54 Pt4 75.4(5)
C55 C54 Pt4 123.8(6)
C54 C55 C58 109.2(8)
C54 C55 C56 111.2(8)
C58 C55 C56 110.3(9)
C54 C55 C57 108.9(8)
C58 C55 C57 110.2(9)
C56 C55 C57 107.0(9)
C55 C56 H56A 109.5
C55 C56 H56B 109.5
H56A C56 H56B 109.5
C55 C56 H56C 109.5
H56A C56 H56C 109.5
H56B C56 H56C 109.5
C55 C57 H57A 109.5
C55 C57 H57B 109.5
H57A C57 H57B 109.5
C55 C57 H57C 109.5
H57A C57 H57C 109.5
H57B C57 H57C 109.5
C55 C58 H58A 109.5
C55 C58 H58B 109.5
H58A C58 H58B 109.5
C55 C58 H58C 109.5
H58A C58 H58C 109.5
H58B C58 H58C 109.5
C60 C59 Pt2 167.1(7)
C60 C59 Pt3 68.7(5)
Pt2 C59 Pt3 123.8(4)
C59 C60 C61 160.1(8)
C59 C60 Pt3 78.9(6)
C61 C60 Pt3 120.9(6)
C62 C61 C64 123.1(10)
C62 C61 C60 112.7(9)
C64 C61 C60 111.3(8)
C62 C61 C63 100.1(9)
C64 C61 C63 97.5(9)
C60 C61 C63 109.3(8)
C61 C62 H62A 109.5
C61 C62 H62B 109.5
H62A C62 H62B 109.5
C61 C62 H62C 109.5
H62A C62 H62C 109.5
H62B C62 H62C 109.5
C61 C63 H63A 109.5
C61 C63 H63B 109.5
H63A C63 H63B 109.5
C61 C63 H63C 109.5
H63A C63 H63C 109.5
H63B C63 H63C 109.5
C61 C64 H64A 109.5
C61 C64 H64B 109.5
H64A C64 H64B 109.5
C61 C64 H64C 109.5
H64A C64 H64C 109.5
H64B C64 H64C 109.5
N5 C65 C66 122.0(11)
N5 C65 H65 119
C66 C65 H65 119
C67 C66 C65 120.0(11)
C67 C66 H66 120
C65 C66 H66 120
C66 C67 C68 120.6(10)
C66 C67 H67 119.7
C68 C67 H67 119.7
C77 C68 C67 117.6(10)
C77 C68 C69 117.1(11)
C67 C68 C69 125.3(10)
C70 C69 C68 120.7(10)
C70 C69 H69 119.6
C68 C69 H69 119.7
C69 C70 C71 121.4(11)
C69 C70 H70 119.3
C71 C70 H70 119.3
C76 C71 C72 115.1(10)
C76 C71 C70 118.9(11)
C72 C71 C70 125.9(11)
C73 C72 C71 121.9(10)
C73 C72 H72 119
C71 C72 H72 119
C72 C73 C74 122.0(11)
C72 C73 H73 119
C74 C73 H73 119
C75 C74 C73 119.2(9)
C75 C74 H74 120.4
C73 C74 H74 120.4
C74 C75 C76 118.9(8)
C74 C75 Pt5 130.2(7)
C76 C75 Pt5 110.7(6)
C71 C76 C77 117.6(9)
C71 C76 C75 122.6(10)
C77 C76 C75 119.8(8)
C68 C77 N5 121.0(10)
C68 C77 C76 124.2(10)
N5 C77 C76 114.7(8)
N6 C78 C79 121.7(8)
N6 C78 H78 119.1
C79 C78 H78 119.1
C80 C79 C78 120.0(9)
C80 C79 H79 120
C78 C79 H79 120
C79 C80 C81 121.3(9)
C79 C80 H80 119.3
C81 C80 H80 119.3
C82 C81 C80 126.5(9)
C82 C81 C90 117.6(9)
C80 C81 C90 115.8(9)
C83 C82 C81 122.2(9)
C83 C82 H82 118.9
C81 C82 H82 118.9
C82 C83 C84 122.1(9)
C82 C83 H83 119
C84 C83 H83 119
C85 C84 C89 117.2(8)
C85 C84 C83 125.9(9)
C89 C84 C83 116.8(8)
C86 C85 C84 120.6(9)
C86 C85 H85 119.7
C84 C85 H85 119.7
C85 C86 C87 121.8(9)
C85 C86 H86 119.1
C87 C86 H86 119.1
C88 C87 C86 122.4(8)
C88 C87 H87 118.8
C86 C87 H87 118.8
C87 C88 C89 115.0(8)
C87 C88 Pt6 132.6(7)
C89 C88 Pt6 112.5(6)
C90 C89 C88 117.5(8)
C90 C89 C84 119.4(8)
C88 C89 C84 123.0(8)
N6 C90 C81 123.0(8)
N6 C90 C89 115.2(7)
C81 C90 C89 121.7(9)
N7 C91 C92 121.1(8)
N7 C91 H91 119.4
C92 C91 H91 119.4
C93 C92 C91 121.4(9)
C93 C92 H92 119.3
C91 C92 H92 119.3
C92 C93 C94 117.6(9)
C92 C93 H93 121.2
C94 C93 H93 121.2
C93 C94 C103 120.2(9)
C93 C94 C95 126.4(9)
C103 C94 C95 113.2(9)
C96 C95 C94 123.4(9)
C96 C95 H95 118.3
C94 C95 H95 118.3
C95 C96 C97 120.7(9)
C95 C96 H96 119.7
C97 C96 H96 119.7
C96 C97 C102 119.9(9)
C96 C97 C98 123.0(9)
C102 C97 C98 117.0(8)
C99 C98 C97 121.3(9)
C99 C98 H98 119.4
C97 C98 H98 119.4
C98 C99 C100 120.7(9)
C98 C99 H99 119.6
C100 C99 H99 119.6
C101 C100 C99 120.9(9)
C101 C100 H100 119.6
C99 C100 H100 119.6
C100 C101 C102 116.9(7)
C100 C101 Pt7 130.9(6)
C102 C101 Pt7 112.2(6)
C97 C102 C103 118.8(8)
C97 C102 C101 123.1(8)
C103 C102 C101 118.1(7)
N7 C103 C94 120.4(8)
N7 C103 C102 115.7(7)
C94 C103 C102 123.9(8)
N8 C104 C105 125.9(9)
N8 C104 H104 117.1
C105 C104 H104 117.1
C106 C105 C104 116.9(9)
C106 C105 H105 121.6
C104 C105 H105 121.6
C105 C106 C107 121.0(9)
C105 C106 H106 119.5
C107 C106 H106 119.5
C106 C107 C108 126.2(9)
C106 C107 C116 116.7(8)
C108 C107 C116 117.2(9)
C109 C108 C107 120.7(9)
C109 C108 H108 119.6
C107 C108 H108 119.6
C108 C109 C110 123.3(9)
C108 C109 H109 118.3
C110 C109 H109 118.3
C111 C110 C115 117.0(9)
C111 C110 C109 125.3(8)
C115 C110 C109 117.7(9)
C110 C111 C112 120.1(8)
C110 C111 H111 119.9
C112 C111 H111 119.9
C113 C112 C111 121.9(9)
C113 C112 H112 119
C111 C112 H112 119
C114 C113 C112 122.4(8)
C114 C113 H113 118.8
C112 C113 H113 118.8
C113 C114 C115 115.2(7)
C113 C114 Pt8 133.5(6)
C115 C114 Pt8 111.3(6)
C110 C115 C116 119.0(8)
C110 C115 C114 123.4(8)
C116 C115 C114 117.6(7)
N8 C116 C115 116.2(7)
N8 C116 C107 121.8(7)
C115 C116 C107 122.0(7)
C118 C117 Pt7 165.5(7)
C118 C117 Pt5 71.0(5)
Pt7 C117 Pt5 122.9(4)
C117 C118 C119 162.1(9)
C117 C118 Pt5 75.8(6)
C119 C118 Pt5 121.3(6)
C118 C119 C120 111.8(8)
C118 C119 C121 108.6(9)
C120 C119 C121 108.8(9)
C118 C119 C122 112.5(8)
C120 C119 C122 106.9(9)
C121 C119 C122 108.0(9)
C119 C120 H12A 109.5
C119 C120 H12B 109.5
H12A C120 H12B 109.5
C119 C120 H12C 109.5
H12A C120 H12C 109.5
H12B C120 H12C 109.5
C119 C121 H12D 109.5
C119 C121 H12E 109.5
H12D C121 H12E 109.5
C119 C121 H12F 109.5
H12D C121 H12F 109.5
H12E C121 H12F 109.5
C119 C122 H12G 109.5
C119 C122 H12H 109.5
H12G C122 H12H 109.5
C119 C122 H12I 109.5
H12G C122 H12I 109.5
H12H C122 H12I 109.5
C124 C123 Pt8 166.6(7)
C124 C123 Pt6 69.0(5)
Pt8 C123 Pt6 124.3(4)
C123 C124 C125 159.4(8)
C123 C124 Pt6 78.7(5)
C125 C124 Pt6 122.0(6)
C127 C125 C124 109.7(8)
C127 C125 C126 110.7(8)
C124 C125 C126 106.3(8)
C127 C125 C128 110.4(9)
C124 C125 C128 112.8(8)
C126 C125 C128 106.8(9)
C125 C126 H12J 109.5
C125 C126 H12K 109.5
H12J C126 H12K 109.5
C125 C126 H12L 109.5
H12J C126 H12L 109.5
H12K C126 H12L 109.5
C125 C127 H12M 109.5
C125 C127 H12N 109.5
H12M C127 H12N 109.5
C125 C127 H12O 109.5
H12M C127 H12O 109.5
H12N C127 H12O 109.5
C125 C128 H12P 109.5
C125 C128 H12Q 109.5
H12P C128 H12Q 109.5
C125 C128 H12R 109.5
H12P C128 H12R 109.5
H12Q C128 H12R 109.5
C11 N1 C12 118.4(7)
C11 N1 Pt1 129.6(6)
C12 N1 Pt1 112.0(5)
C14 N2 C26 118.1(8)
C14 N2 Pt2 128.4(6)
C26 N2 Pt2 113.3(6)
C27 N3 C39 120.0(8)
C27 N3 Pt3 127.7(7)
C39 N3 Pt3 112.3(6)
C40 N4 C52 120.0(9)
C40 N4 Pt4 128.7(7)
C52 N4 Pt4 111.1(6)
C65 N5 C77 118.7(8)
C65 N5 Pt5 129.6(7)
C77 N5 Pt5 111.5(6)
C78 N6 C90 118.1(7)
C78 N6 Pt6 129.2(6)
C90 N6 Pt6 112.7(5)
C91 N7 C103 119.2(7)
C91 N7 Pt7 128.4(6)
C103 N7 Pt7 112.3(5)
C104 N8 C116 117.7(7)
C104 N8 Pt8 129.3(6)
C116 N8 Pt8 112.8(5)
C53 Pt1 C1 91.9(3)
C53 Pt1 N1 173.0(3)
C1 Pt1 N1 81.7(3)
C53 Pt1 Cl1 95.6(2)
C1 Pt1 Cl1 171.8(2)
N1 Pt1 Cl1 90.60(19)
C59 Pt2 C24 92.3(4)
C59 Pt2 N2 171.0(3)
C24 Pt2 N2 81.2(3)
C59 Pt2 Cl1 96.9(2)
C24 Pt2 Cl1 170.8(3)
N2 Pt2 Cl1 89.6(2)
C37 Pt3 N3 80.7(3)
C37 Pt3 C60 93.5(3)
N3 Pt3 C60 150.6(3)
C37 Pt3 C59 94.7(3)
N3 Pt3 C59 174.3(3)
C60 Pt3 C59 32.4(3)
C37 Pt3 Cl2 174.4(3)
N3 Pt3 Cl2 94.2(2)
C60 Pt3 Cl2 92.1(2)
C59 Pt3 Cl2 90.2(2)
C50 Pt4 N4 82.8(4)
C50 Pt4 C54 91.7(3)
N4 Pt4 C54 148.9(3)
C50 Pt4 C53 95.5(3)
N4 Pt4 C53 176.8(3)
C54 Pt4 C53 33.7(3)
C50 Pt4 Cl2 173.8(2)
N4 Pt4 Cl2 93.9(2)
C54 Pt4 Cl2 93.8(2)
C53 Pt4 Cl2 87.5(2)
C75 Pt5 N5 83.1(3)
C75 Pt5 C118 89.9(3)
N5 Pt5 C118 147.0(3)
C75 Pt5 C117 95.8(3)
N5 Pt5 C117 178.9(3)
C118 Pt5 C117 33.1(3)
C75 Pt5 Cl3 176.0(2)
N5 Pt5 Cl3 93.6(2)
C118 Pt5 Cl3 94.1(3)
C117 Pt5 Cl3 87.4(2)
C88 Pt6 N6 81.9(3)
C88 Pt6 C124 91.9(3)
N6 Pt6 C124 150.8(3)
C88 Pt6 C123 93.9(3)
N6 Pt6 C123 174.4(3)
C124 Pt6 C123 32.4(3)
C88 Pt6 Cl3 175.6(3)
N6 Pt6 Cl3 93.7(2)
C124 Pt6 Cl3 91.7(2)
C123 Pt6 Cl3 90.5(2)
C117 Pt7 C101 91.5(3)
C117 Pt7 N7 172.9(3)
C101 Pt7 N7 81.7(3)
C117 Pt7 Cl4 96.3(2)
C101 Pt7 Cl4 171.6(2)
N7 Pt7 Cl4 90.29(18)
C123 Pt8 C114 92.9(3)
C123 Pt8 N8 172.9(3)
C114 Pt8 N8 82.1(3)
C123 Pt8 Cl4 96.1(2)
C114 Pt8 Cl4 170.9(2)
N8 Pt8 Cl4 88.87(19)
Pt1 Cl1 Pt2 125.17(9)
Pt4 Cl2 Pt3 95.03(8)
Pt6 Cl3 Pt5 95.46(8)
Pt7 Cl4 Pt8 122.97(8)

loop_
_geom_bond_atom_site_label_1
_geom_bond_atom_site_label_2
_geom_bond_distance
C1 C2 1.369(11)
C1 C13 1.434(11)
C1 Pt1 1.988(8)
C2 C3 1.423(11)
C2 H2 0.93
C3 C4 1.383(13)
C3 H3 0.93
C4 C5 1.398(13)
C4 H4 0.93
C5 C13 1.388(11)
C5 C6 1.433(13)
C6 C7 1.359(14)
C6 H6 0.93
C7 C8 1.445(13)
C7 H7 0.93
C8 C9 1.396(12)
C8 C12 1.403(11)
C9 C10 1.357(13)
C9 H9 0.93
C10 C11 1.382(11)
C10 H10 0.93
C11 N1 1.343(10)
C11 H11 0.93
C12 N1 1.383(10)
C12 C13 1.407(11)
C14 N2 1.320(12)
C14 C15 1.424(13)
C14 H14 0.93
C15 C16 1.324(13)
C15 H15 0.93
C16 C17 1.392(14)
C16 H16 0.93
C17 C26 1.423(13)
C17 C18 1.431(14)
C18 C19 1.336(16)
C18 H18 0.93
C19 C20 1.448(16)
C19 H19 0.93
C20 C21 1.384(15)
C20 C25 1.439(12)
C21 C22 1.395(15)
C21 H21 0.93
C22 C23 1.411(12)
C22 H22 0.93
C23 C24 1.403(12)
C23 H23 0.93
C24 C25 1.418(12)
C24 Pt2 1.982(8)
C25 C26 1.389(12)
C26 N2 1.367(10)
C27 N3 1.336(12)
C27 C28 1.430(14)
C27 H27 0.93
C28 C29 1.382(15)
C28 H28 0.93
C29 C30 1.366(14)
C29 H29 0.93
C30 C31 1.444(15)
C30 C39 1.452(12)
C31 C32 1.332(15)
C31 H31 0.93
C32 C33 1.423(13)
C32 H32 0.93
C33 C34 1.379(14)
C33 C38 1.433(12)
C34 C35 1.383(13)
C34 H34 0.93
C35 C36 1.383(13)
C35 H35 0.93
C36 C37 1.418(13)
C36 H36 0.93
C37 C38 1.400(11)
C37 Pt3 1.983(9)
C38 C39 1.386(12)
C39 N3 1.361(11)
C40 N4 1.333(12)
C40 C41 1.376(15)
C40 H40 0.93
C41 C42 1.391(19)
C41 H41 0.93
C42 C43 1.391(19)
C42 H42 0.93
C43 C52 1.397(13)
C43 C44 1.406(18)
C44 C45 1.340(18)
C44 H44 0.93
C45 C46 1.456(16)
C45 H45 0.93
C46 C47 1.352(16)
C46 C51 1.371(14)
C47 C48 1.420(16)
C47 H47 0.93
C48 C49 1.400(13)
C48 H48 0.93
C49 C50 1.368(13)
C49 H49 0.93
C50 C51 1.426(12)
C50 Pt4 1.987(9)
C51 C52 1.424(14)
C52 N4 1.385(12)
C53 C54 1.254(11)
C53 Pt1 1.954(8)
C53 Pt4 2.187(7)
C54 C55 1.502(12)
C54 Pt4 2.135(8)
C55 C58 1.520(14)
C55 C56 1.527(14)
C55 C57 1.531(14)
C56 H56A 0.96
C56 H56B 0.96
C56 H56C 0.96
C57 H57A 0.96
C57 H57B 0.96
C57 H57C 0.96
C58 H58A 0.96
C58 H58B 0.96
C58 H58C 0.96
C59 C60 1.224(11)
C59 Pt2 1.956(8)
C59 Pt3 2.241(8)
C60 C61 1.519(12)
C60 Pt3 2.129(8)
C61 C62 1.446(15)
C61 C64 1.452(14)
C61 C63 1.606(15)
C62 H62A 0.96
C62 H62B 0.96
C62 H62C 0.96
C63 H63A 0.96
C63 H63B 0.96
C63 H63C 0.96
C64 H64A 0.96
C64 H64B 0.96
C64 H64C 0.96
C65 N5 1.315(11)
C65 C66 1.397(13)
C65 H65 0.93
C66 C67 1.328(16)
C66 H66 0.93
C67 C68 1.411(16)
C67 H67 0.93
C68 C77 1.382(13)
C68 C69 1.421(15)
C69 C70 1.376(16)
C69 H69 0.93
C70 C71 1.432(15)
C70 H70 0.93
C71 C76 1.405(13)
C71 C72 1.430(16)
C72 C73 1.314(15)
C72 H72 0.93
C73 C74 1.438(13)
C73 H73 0.93
C74 C75 1.332(12)
C74 H74 0.93
C75 C76 1.428(12)
C75 Pt5 2.000(9)
C76 C77 1.419(13)
C77 N5 1.400(12)
C78 N6 1.340(10)
C78 C79 1.403(11)
C78 H78 0.93
C79 C80 1.348(13)
C79 H79 0.93
C80 C81 1.409(13)
C80 H80 0.93
C81 C82 1.396(13)
C81 C90 1.412(11)
C82 C83 1.345(13)
C82 H82 0.93
C83 C84 1.445(12)
C83 H83 0.93
C84 C85 1.390(13)
C84 C89 1.423(12)
C85 C86 1.341(13)
C85 H85 0.93
C86 C87 1.386(13)
C86 H86 0.93
C87 C88 1.380(12)
C87 H87 0.93
C88 C89 1.422(11)
C88 Pt6 1.991(8)
C89 C90 1.416(12)
C90 N6 1.382(11)
C91 N7 1.340(10)
C91 C92 1.382(12)
C91 H91 0.93
C92 C93 1.358(13)
C92 H92 0.93
C93 C94 1.386(14)
C93 H93 0.93
C94 C103 1.398(12)
C94 C95 1.511(13)
C95 C96 1.324(14)
C95 H95 0.93
C96 C97 1.412(13)
C96 H96 0.93
C97 C102 1.413(11)
C97 C98 1.418(14)
C98 C99 1.370(14)
C98 H98 0.93
C99 C100 1.417(12)
C99 H99 0.93
C100 C101 1.399(11)
C100 H100 0.93
C101 C102 1.424(11)
C101 Pt7 1.991(8)
C102 C103 1.416(12)
C103 N7 1.360(10)
C104 N8 1.305(11)
C104 C105 1.394(13)
C104 H104 0.93
C105 C106 1.373(14)
C105 H105 0.93
C106 C107 1.391(13)
C106 H106 0.93
C107 C108 1.417(13)
C107 C116 1.447(12)
C108 C109 1.352(14)
C108 H108 0.93
C109 C110 1.444(14)
C109 H109 0.93
C110 C111 1.378(13)
C110 C115 1.411(11)
C111 C112 1.378(13)
C111 H111 0.93
C112 C113 1.378(12)
C112 H112 0.93
C113 C114 1.354(11)
C113 H113 0.93
C114 C115 1.446(11)
C114 Pt8 1.994(8)
C115 C116 1.418(11)
C116 N8 1.348(10)
C117 C118 1.237(11)
C117 Pt7 1.959(8)
C117 Pt5 2.194(8)
C118 C119 1.483(13)
C118 Pt5 2.141(8)
C119 C120 1.514(14)
C119 C121 1.553(14)
C119 C122 1.586(15)
C120 H12A 0.96
C120 H12B 0.96
C120 H12C 0.96
C121 H12D 0.96
C121 H12E 0.96
C121 H12F 0.96
C122 H12G 0.96
C122 H12H 0.96
C122 H12I 0.96
C123 C124 1.224(11)
C123 Pt8 1.968(8)
C123 Pt6 2.242(7)
C124 C125 1.529(12)
C124 Pt6 2.135(8)
C125 C127 1.524(14)
C125 C126 1.545(14)
C125 C128 1.546(14)
C126 H12J 0.96
C126 H12K 0.96
C126 H12L 0.96
C127 H12M 0.96
C127 H12N 0.96
C127 H12O 0.96
C128 H12P 0.96
C128 H12Q 0.96
C128 H12R 0.96
N1 Pt1 2.090(6)
N2 Pt2 2.088(7)
N3 Pt3 2.080(7)
N4 Pt4 2.084(7)
N5 Pt5 2.091(7)
N6 Pt6 2.069(6)
N7 Pt7 2.100(6)
N8 Pt8 2.090(7)
Pt1 Cl1 2.424(2)
Pt2 Cl1 2.436(2)
Pt3 Cl2 2.491(2)
Pt4 Cl2 2.477(2)
Pt5 Cl3 2.472(2)
Pt6 Cl3 2.467(2)
Pt7 Cl4 2.418(2)
Pt8 Cl4 2.428(2)

loop_
_platon_squeeze_void_nr
_platon_squeeze_void_average_x
_platon_squeeze_void_average_y
_platon_squeeze_void_average_z
_platon_squeeze_void_volume
_platon_squeeze_void_count_electrons
_platon_squeeze_void_content
1 0.250 0.554 0.250 1127 376 '6.5CHCl3 '
2 0.250 0.967 -0.250 1127 374 '6.5CHCl3 '
3 0.750 0.054 0.250 1127 376 '6.5CHCl3 '
4 0.750 0.467 -0.250 1127 374 '6.5CHCl3 '
5 0.500 0.725 0.250 394 149 6CH3CH2OH
6 1.000 0.225 0.250 394 149 6CH3CH2OH
7 0.500 0.275 0.750 394 148 6CH3CH2OH
8 1.000 0.775 0.750 394 148 6CH3CH2OH
